data_7013990
loop_
_publ_author_name
'Raubenheimer, Helgard G.'
'du Toit, Aletta'
'du Toit, Maria'
'An, Jin'
'van Niekerk, Lizette'
'Cronje, Stephanie'
'Esterhuysen, Catharine'
'Crouch, Andrew M.'

_publ_section_title
;
 Anionic Fischer-type carbene complexes as bidentate (N,O) ligands.
;
_journal_issue 8
_journal_name_full 'Dalton transactions (Cambridge, England : 2003)'
_journal_page_first 1173
_journal_page_last 1180
_journal_paper_doi 10.1039/b316998g
_journal_year 2004
_chemical_formula_moiety 'C30 H12 Cr N3 O18 S3 W3, C H2 Cl2'
_chemical_formula_sum 'C31 H14 Cl2 Cr N3 O18 S3 W3'
_chemical_formula_weight 1487.08
_chemical_name_systematic
;
?
;
_space_group_IT_number 61
_symmetry_cell_setting orthorhombic
_symmetry_space_group_name_Hall '-P 2ac 2ab'
_symmetry_space_group_name_H-M 'P b c a'
_atom_sites_solution_hydrogens geom
_atom_sites_solution_primary direct
_atom_sites_solution_secondary difmap
_audit_creation_method SHELXL-97
_cell_angle_alpha 90.00
_cell_angle_beta 90.00
_cell_angle_gamma 90.00
_cell_formula_units_Z 8
_cell_length_a 16.2680(2)
_cell_length_b 22.3369(2)
_cell_length_c 24.0479(3)
_cell_measurement_reflns_used 11748
_cell_measurement_temperature 173(2)
_cell_measurement_theta_max 28.70
_cell_measurement_theta_min 1.45
_cell_volume 8738.45(17)
_computing_cell_refinement 'DENZO-SMN (Otwinowski & Minor, 1997)'
_computing_data_collection 'COLLECT (Nonius, 1998)'
_computing_data_reduction 'DENZO-SMN (Otwinowski & Minor, 1997)'
_computing_molecular_graphics 'ORTEP-III for Windows (Farrugia,1997)'
_computing_publication_material 'WINGX (Farrugia, 1999)'
_computing_structure_refinement 'SHELXL-97 (Sheldrick, 1997)'
_computing_structure_solution 'SHELXS-97 (Sheldrick, 1990)'
_diffrn_ambient_temperature 173(2)
_diffrn_measured_fraction_theta_full 1.000
_diffrn_measured_fraction_theta_max 1.000
_diffrn_measurement_device_type 'Nonius Kappa CCD'
_diffrn_measurement_method '\f and \w scans to fill Ewald sphere'
_diffrn_radiation_monochromator graphite
_diffrn_radiation_source 'fine-focus sealed tube'
_diffrn_radiation_type MoK\a
_diffrn_radiation_wavelength 0.71073
_diffrn_reflns_av_R_equivalents 0.0332
_diffrn_reflns_av_sigmaI/netI 0.0283
_diffrn_reflns_limit_h_max 19
_diffrn_reflns_limit_h_min -20
_diffrn_reflns_limit_k_max 27
_diffrn_reflns_limit_k_min -27
_diffrn_reflns_limit_l_max 29
_diffrn_reflns_limit_l_min -15
_diffrn_reflns_number 38569
_diffrn_reflns_theta_full 26.00
_diffrn_reflns_theta_max 26.00
_diffrn_reflns_theta_min 1.69
_exptl_absorpt_coefficient_mu 8.454
_exptl_absorpt_correction_T_max 0.3275
_exptl_absorpt_correction_T_min 0.2827
_exptl_absorpt_correction_type empirical
_exptl_absorpt_process_details 'Scalepack (Otwinowski & Minor, 1997)'
_exptl_crystal_colour purple
_exptl_crystal_density_diffrn 2.261
_exptl_crystal_density_method 'not measured'
_exptl_crystal_description prism
_exptl_crystal_F_000 5544
_exptl_crystal_size_max 0.20
_exptl_crystal_size_mid 0.19
_exptl_crystal_size_min 0.17
_refine_diff_density_max 0.857
_refine_diff_density_min -0.584
_refine_diff_density_rms 0.104
_refine_ls_extinction_method none
_refine_ls_goodness_of_fit_ref 1.112
_refine_ls_hydrogen_treatment constr
_refine_ls_matrix_type full
_refine_ls_number_parameters 553
_refine_ls_number_reflns 8576
_refine_ls_number_restraints 0
_refine_ls_restrained_S_all 1.112
_refine_ls_R_factor_all 0.0308
_refine_ls_R_factor_gt 0.0214
_refine_ls_shift/su_max 0.019
_refine_ls_shift/su_mean 0.001
_refine_ls_structure_factor_coef Fsqd
_refine_ls_weighting_details 'calc w=1/[\s^2^(Fo^2^)+(0.0082P)^2^+16.9064P] where P=(Fo^2^+2Fc^2^)/3'
_refine_ls_weighting_scheme calc
_refine_ls_wR_factor_gt 0.0425
_refine_ls_wR_factor_ref 0.0444
_reflns_number_gt 7372
_reflns_number_total 8576
_reflns_threshold_expression >2sigma(I)
_cod_data_source_file b316998g.txt
_cod_data_source_block 4b
_cod_original_sg_symbol_H-M Pbca
_cod_database_code 7013990

loop_
_symmetry_equiv_pos_as_xyz
'x, y, z'
'-x+1/2, -y, z+1/2'
'x+1/2, -y+1/2, -z'
'-x, y+1/2, -z+1/2'
'-x, -y, -z'
'x-1/2, y, -z-1/2'
'-x-1/2, y-1/2, z'
'x, -y-1/2, z-1/2'

loop_
_atom_site_label
_atom_site_type_symbol
_atom_site_fract_x
_atom_site_fract_y
_atom_site_fract_z
_atom_site_U_iso_or_equiv
_atom_site_adp_type
_atom_site_occupancy
_atom_site_symmetry_multiplicity
_atom_site_calc_flag
_atom_site_refinement_flags
_atom_site_disorder_assembly
_atom_site_disorder_group
C11 C 0.6637(2) -0.09161(17) 0.87807(15) 0.0209(8) Uani 1 1 d . . .
C12 C 0.7002(2) -0.03148(17) 0.88993(15) 0.0199(8) Uani 1 1 d . . .
C13 C 0.7647(2) 0.05894(18) 0.92176(16) 0.0272(9) Uani 1 1 d . . .
H13 H 0.7920 0.0905 0.9407 0.033 Uiso 1 1 calc R . .
C14 C 0.7359(2) 0.06317(17) 0.86917(16) 0.0221(8) Uani 1 1 d . . .
C15 C 0.7427(3) 0.11644(18) 0.83203(17) 0.0313(10) Uani 1 1 d . . .
H15A H 0.7742 0.1479 0.8509 0.047 Uiso 1 1 calc R . .
H15B H 0.6876 0.1314 0.8233 0.047 Uiso 1 1 calc R . .
H15C H 0.7708 0.1050 0.7976 0.047 Uiso 1 1 calc R . .
C21 C 0.6303(2) -0.09757(17) 0.68552(15) 0.0232(9) Uani 1 1 d . . .
C22 C 0.7168(2) -0.10169(17) 0.70548(15) 0.0238(9) Uani 1 1 d . . .
C23 C 0.8612(3) -0.11624(19) 0.72416(17) 0.0301(10) Uani 1 1 d . . .
H23 H 0.9175 -0.1274 0.7260 0.036 Uiso 1 1 calc R . .
C24 C 0.8258(2) -0.07456(18) 0.75773(16) 0.0253(9) Uani 1 1 d . . .
C25 C 0.8700(2) -0.03875(19) 0.80108(17) 0.0308(10) Uani 1 1 d . . .
H25A H 0.8509 -0.0507 0.8381 0.046 Uiso 1 1 calc R . .
H25B H 0.8588 0.0039 0.7954 0.046 Uiso 1 1 calc R . .
H25C H 0.9293 -0.0460 0.7981 0.046 Uiso 1 1 calc R . .
C31 C 0.6047(2) 0.08448(16) 0.72093(15) 0.0207(8) Uani 1 1 d . . .
C32 C 0.5361(2) 0.07302(17) 0.76065(16) 0.0232(9) Uani 1 1 d . . .
C33 C 0.4174(3) 0.0718(2) 0.82050(18) 0.0373(11) Uani 1 1 d . . .
H33 H 0.3675 0.0778 0.8403 0.045 Uiso 1 1 calc R . .
C34 C 0.4711(2) 0.02586(18) 0.83061(16) 0.0275(9) Uani 1 1 d . . .
C35 C 0.4627(3) -0.0210(2) 0.87476(17) 0.0345(10) Uani 1 1 d . . .
H35A H 0.4686 -0.0608 0.8580 0.052 Uiso 1 1 calc R . .
H35B H 0.4085 -0.0176 0.8923 0.052 Uiso 1 1 calc R . .
H35C H 0.5056 -0.0152 0.9029 0.052 Uiso 1 1 calc R . .
C41 C 0.5763(4) 0.3426(3) 0.4706(3) 0.092(3) Uani 1 1 d . . .
H1A H 0.5394 0.3190 0.4950 0.110 Uiso 1 1 calc R . .
H1B H 0.6336 0.3340 0.4820 0.110 Uiso 1 1 calc R . .
C111 C 0.7010(3) -0.25477(19) 0.95974(17) 0.0307(10) Uani 1 1 d . . .
C112 C 0.5597(3) -0.18560(19) 0.90600(19) 0.0354(11) Uani 1 1 d . . .
C113 C 0.6537(2) -0.13548(18) 1.00092(18) 0.0285(9) Uani 1 1 d . . .
C114 C 0.7996(3) -0.14975(19) 0.94445(18) 0.0315(10) Uani 1 1 d . . .
C115 C 0.7159(3) -0.20691(19) 0.8491(2) 0.0391(11) Uani 1 1 d . . .
C211 C 0.5440(3) -0.1663(2) 0.53299(18) 0.0350(11) Uani 1 1 d . . .
C212 C 0.4824(3) -0.1648(2) 0.64563(18) 0.0353(11) Uani 1 1 d . . .
C213 C 0.6397(3) -0.2160(2) 0.61276(18) 0.0362(11) Uani 1 1 d . . .
C214 C 0.6906(3) -0.1017(2) 0.57080(17) 0.0325(10) Uani 1 1 d . . .
C215 C 0.5269(3) -0.0541(2) 0.59224(18) 0.0368(11) Uani 1 1 d . . .
C311 C 0.6352(3) 0.21073(19) 0.59345(18) 0.0304(10) Uani 1 1 d . . .
C312 C 0.7242(3) 0.17160(19) 0.69239(17) 0.0308(10) Uani 1 1 d . . .
C313 C 0.5597(3) 0.21781(19) 0.70328(18) 0.0325(10) Uani 1 1 d . . .
C314 C 0.4981(3) 0.1332(2) 0.62955(18) 0.0349(10) Uani 1 1 d . . .
C315 C 0.6652(3) 0.0853(2) 0.61075(19) 0.0351(11) Uani 1 1 d . . .
Cl1 Cl 0.55693(10) 0.41733(8) 0.48052(8) 0.0819(5) Uani 1 1 d . . .
Cl2 Cl 0.56286(14) 0.31908(10) 0.40230(9) 0.1094(7) Uani 1 1 d . . .
Cr1 Cr 0.64297(4) -0.02228(3) 0.78025(2) 0.01868(13) Uani 1 1 d . . .
N1 N 0.69855(18) 0.01088(13) 0.85110(12) 0.0195(7) Uani 1 1 d . . .
N2 N 0.74293(18) -0.06744(13) 0.74719(12) 0.0206(7) Uani 1 1 d . . .
N3 N 0.53880(18) 0.02719(14) 0.79575(12) 0.0199(7) Uani 1 1 d . . .
O1 O 0.62569(15) -0.08970(11) 0.83096(10) 0.0223(6) Uani 1 1 d . . .
O2 O 0.58799(15) -0.06505(12) 0.71939(10) 0.0229(6) Uani 1 1 d . . .
O3 O 0.66237(15) 0.04501(11) 0.72993(10) 0.0233(6) Uani 1 1 d . . .
O111 O 0.71456(19) -0.30169(13) 0.97623(13) 0.0415(8) Uani 1 1 d . . .
O112 O 0.4930(2) -0.18819(16) 0.89338(16) 0.0576(10) Uani 1 1 d . . .
O113 O 0.6426(2) -0.11464(16) 1.04343(13) 0.0482(9) Uani 1 1 d . . .
O114 O 0.8639(2) -0.13497(16) 0.95711(15) 0.0522(9) Uani 1 1 d . . .
O115 O 0.7344(3) -0.22408(16) 0.80696(15) 0.0652(11) Uani 1 1 d . . .
O211 O 0.5203(2) -0.18753(18) 0.49282(13) 0.0562(10) Uani 1 1 d . . .
O212 O 0.4236(2) -0.18207(16) 0.66597(14) 0.0516(9) Uani 1 1 d . . .
O213 O 0.6671(2) -0.26306(16) 0.61084(15) 0.0563(10) Uani 1 1 d . . .
O214 O 0.7501(2) -0.08358(15) 0.55146(13) 0.0458(8) Uani 1 1 d . . .
O215 O 0.4930(2) -0.01060(16) 0.58310(17) 0.0629(11) Uani 1 1 d . . .
O311 O 0.65010(19) 0.24154(15) 0.55727(13) 0.0450(8) Uani 1 1 d . . .
O312 O 0.78630(19) 0.18140(15) 0.71357(13) 0.0445(8) Uani 1 1 d . . .
O313 O 0.5273(2) 0.25560(15) 0.72711(15) 0.0553(10) Uani 1 1 d . . .
O314 O 0.4320(2) 0.12319(18) 0.61586(15) 0.0605(10) Uani 1 1 d . . .
O315 O 0.6935(2) 0.04753(16) 0.58512(16) 0.0651(11) Uani 1 1 d . . .
S1 S 0.74629(7) -0.00957(5) 0.94991(4) 0.0296(2) Uani 1 1 d . . .
S2 S 0.79245(7) -0.14608(5) 0.67836(4) 0.0325(3) Uani 1 1 d . . .
S3 S 0.45074(7) 0.11687(5) 0.76822(5) 0.0363(3) Uani 1 1 d . . .
W1 W 0.681405(10) -0.172387(7) 0.925454(7) 0.02386(5) Uani 1 1 d . . .
W2 W 0.586404(10) -0.133669(8) 0.606758(6) 0.02461(5) Uani 1 1 d . . .
W3 W 0.613256(10) 0.152219(7) 0.657566(6) 0.02221(4) Uani 1 1 d . . .

loop_
_atom_site_aniso_label
_atom_site_aniso_U_11
_atom_site_aniso_U_22
_atom_site_aniso_U_33
_atom_site_aniso_U_23
_atom_site_aniso_U_13
_atom_site_aniso_U_12
C11 0.023(2) 0.023(2) 0.0171(19) -0.0006(16) 0.0030(16) -0.0010(17)
C12 0.021(2) 0.023(2) 0.0161(18) -0.0001(16) 0.0000(15) -0.0010(16)
C13 0.034(2) 0.022(2) 0.025(2) -0.0024(17) -0.0037(18) -0.0064(18)
C14 0.024(2) 0.018(2) 0.025(2) -0.0018(17) 0.0017(17) 0.0011(17)
C15 0.039(3) 0.021(2) 0.034(2) 0.0035(19) -0.005(2) -0.0059(19)
C21 0.029(2) 0.023(2) 0.0173(19) 0.0031(17) -0.0007(17) -0.0022(18)
C22 0.029(2) 0.024(2) 0.019(2) 0.0009(17) 0.0012(17) 0.0044(18)
C23 0.025(2) 0.039(3) 0.027(2) 0.0021(19) -0.0010(17) 0.008(2)
C24 0.024(2) 0.028(2) 0.024(2) 0.0037(18) -0.0018(17) 0.0056(18)
C25 0.025(2) 0.036(3) 0.032(2) -0.005(2) -0.0046(18) 0.0005(19)
C31 0.023(2) 0.019(2) 0.0202(19) -0.0041(16) -0.0029(16) 0.0001(17)
C32 0.022(2) 0.028(2) 0.020(2) 0.0001(17) 0.0027(16) 0.0016(17)
C33 0.030(2) 0.047(3) 0.036(3) 0.006(2) 0.014(2) 0.007(2)
C34 0.027(2) 0.032(2) 0.024(2) -0.0026(18) 0.0044(17) -0.0037(19)
C35 0.036(3) 0.039(3) 0.028(2) 0.007(2) 0.0068(19) -0.004(2)
C41 0.081(5) 0.121(6) 0.073(5) 0.057(4) 0.027(4) 0.045(4)
C111 0.037(3) 0.025(2) 0.029(2) 0.0055(19) 0.0048(19) -0.002(2)
C112 0.043(3) 0.027(2) 0.036(3) 0.005(2) -0.005(2) -0.015(2)
C113 0.026(2) 0.028(2) 0.032(2) 0.004(2) 0.0028(18) -0.0057(18)
C114 0.035(3) 0.028(2) 0.032(2) 0.0063(19) 0.004(2) 0.006(2)
C115 0.056(3) 0.024(2) 0.037(3) 0.000(2) 0.005(2) 0.001(2)
C211 0.027(2) 0.053(3) 0.025(2) -0.007(2) -0.0030(18) 0.012(2)
C212 0.040(3) 0.042(3) 0.025(2) -0.009(2) -0.003(2) 0.004(2)
C213 0.039(3) 0.044(3) 0.025(2) -0.003(2) -0.0087(19) 0.004(2)
C214 0.041(3) 0.039(3) 0.018(2) -0.0030(19) 0.000(2) 0.004(2)
C215 0.037(3) 0.042(3) 0.031(2) -0.002(2) -0.001(2) 0.001(2)
C311 0.027(2) 0.029(2) 0.036(3) 0.003(2) -0.0005(19) 0.0039(19)
C312 0.035(3) 0.028(2) 0.029(2) 0.0138(19) 0.002(2) 0.001(2)
C313 0.035(2) 0.027(2) 0.036(3) 0.003(2) 0.000(2) -0.003(2)
C314 0.036(3) 0.039(3) 0.030(2) 0.005(2) -0.002(2) 0.002(2)
C315 0.036(3) 0.035(3) 0.034(2) 0.008(2) 0.007(2) -0.004(2)
Cl1 0.0537(9) 0.0863(12) 0.1057(14) -0.0114(10) -0.0025(9) -0.0049(9)
Cl2 0.1298(18) 0.1069(16) 0.0915(15) -0.0232(12) 0.0277(13) -0.0366(14)
Cr1 0.0202(3) 0.0204(3) 0.0154(3) 0.0006(3) -0.0010(2) 0.0010(3)
N1 0.0192(16) 0.0194(17) 0.0200(16) 0.0019(14) -0.0004(13) 0.0004(14)
N2 0.0217(17) 0.0221(17) 0.0179(16) 0.0024(14) -0.0020(13) 0.0026(14)
N3 0.0176(16) 0.0246(18) 0.0176(16) -0.0006(14) 0.0020(13) -0.0006(14)
O1 0.0282(15) 0.0196(14) 0.0190(13) 0.0003(11) -0.0030(11) -0.0045(12)
O2 0.0221(14) 0.0270(15) 0.0197(14) -0.0043(12) -0.0013(11) 0.0011(12)
O3 0.0224(14) 0.0249(15) 0.0226(14) 0.0033(12) 0.0018(11) 0.0038(12)
O111 0.055(2) 0.0243(17) 0.0454(19) 0.0106(15) 0.0020(16) 0.0035(15)
O112 0.041(2) 0.063(2) 0.069(3) -0.001(2) -0.0108(19) -0.0229(19)
O113 0.053(2) 0.060(2) 0.0308(18) -0.0107(17) 0.0076(16) -0.0048(18)
O114 0.0283(19) 0.063(2) 0.066(2) 0.004(2) -0.0038(17) 0.0011(17)
O115 0.103(3) 0.054(2) 0.038(2) -0.0112(18) 0.018(2) 0.002(2)
O211 0.045(2) 0.093(3) 0.0307(19) -0.0257(19) -0.0104(16) 0.010(2)
O212 0.049(2) 0.061(2) 0.045(2) -0.0025(18) 0.0148(17) -0.0075(19)
O213 0.065(2) 0.041(2) 0.063(2) -0.0065(18) -0.0175(19) 0.0214(19)
O214 0.052(2) 0.054(2) 0.0309(17) 0.0041(16) 0.0079(16) -0.0039(18)
O215 0.063(3) 0.046(2) 0.080(3) 0.014(2) 0.000(2) 0.023(2)
O311 0.047(2) 0.047(2) 0.0406(19) 0.0230(17) 0.0059(16) 0.0038(16)
O312 0.0322(18) 0.057(2) 0.044(2) 0.0142(17) -0.0094(15) -0.0062(16)
O313 0.069(2) 0.0348(19) 0.062(2) -0.0119(18) 0.015(2) 0.0060(19)
O314 0.034(2) 0.086(3) 0.061(3) 0.000(2) -0.0132(18) -0.009(2)
O315 0.084(3) 0.047(2) 0.065(3) -0.014(2) 0.032(2) 0.007(2)
S1 0.0437(6) 0.0262(6) 0.0189(5) 0.0020(4) -0.0080(5) -0.0079(5)
S2 0.0306(6) 0.0394(7) 0.0275(5) -0.0087(5) -0.0016(4) 0.0111(5)
S3 0.0285(6) 0.0396(7) 0.0408(6) 0.0100(5) 0.0109(5) 0.0128(5)
W1 0.03106(9) 0.01896(9) 0.02154(8) 0.00400(7) 0.00152(7) -0.00181(7)
W2 0.02671(9) 0.02997(10) 0.01714(8) -0.00399(7) -0.00316(6) 0.00382(7)
W3 0.02224(8) 0.02265(9) 0.02176(8) 0.00482(7) 0.00001(6) 0.00166(7)

loop_
_atom_type_symbol
_atom_type_description
_atom_type_scat_dispersion_real
_atom_type_scat_dispersion_imag
_atom_type_scat_source
C C 0.0033 0.0016 'International Tables Vol C Tables 4.2.6.8 and 6.1.1.4'
H H 0.0000 0.0000 'International Tables Vol C Tables 4.2.6.8 and 6.1.1.4'
Cl Cl 0.1484 0.1585 'International Tables Vol C Tables 4.2.6.8 and 6.1.1.4'
Cr Cr 0.3209 0.6236 'International Tables Vol C Tables 4.2.6.8 and 6.1.1.4'
N N 0.0061 0.0033 'International Tables Vol C Tables 4.2.6.8 and 6.1.1.4'
O O 0.0106 0.0060 'International Tables Vol C Tables 4.2.6.8 and 6.1.1.4'
S S 0.1246 0.1234 'International Tables Vol C Tables 4.2.6.8 and 6.1.1.4'
W W -0.8490 6.8722 'International Tables Vol C Tables 4.2.6.8 and 6.1.1.4'

loop_
_geom_angle_atom_site_label_1
_geom_angle_atom_site_label_2
_geom_angle_atom_site_label_3
_geom_angle
_geom_angle_site_symmetry_1
_geom_angle_site_symmetry_3
_geom_angle_publ_flag
O1 C11 C12 109.1(3) . . ?
O1 C11 W1 123.8(3) . . ?
C12 C11 W1 126.8(3) . . ?
N1 C12 C11 119.8(3) . . ?
N1 C12 S1 113.6(3) . . ?
C11 C12 S1 126.6(3) . . ?
C14 C13 S1 112.0(3) . . ?
C14 C13 H13 124.0 . . ?
S1 C13 H13 124.0 . . ?
C13 C14 N1 112.7(3) . . ?
C13 C14 C15 126.2(4) . . ?
N1 C14 C15 121.1(3) . . ?
C14 C15 H15A 109.5 . . ?
C14 C15 H15B 109.5 . . ?
H15A C15 H15B 109.5 . . ?
C14 C15 H15C 109.5 . . ?
H15A C15 H15C 109.5 . . ?
H15B C15 H15C 109.5 . . ?
O2 C21 C22 109.6(3) . . ?
O2 C21 W2 125.6(3) . . ?
C22 C21 W2 124.5(3) . . ?
N2 C22 C21 120.6(3) . . ?
N2 C22 S2 113.0(3) . . ?
C21 C22 S2 126.4(3) . . ?
C24 C23 S2 111.9(3) . . ?
C24 C23 H23 124.1 . . ?
S2 C23 H23 124.1 . . ?
C23 C24 N2 112.5(4) . . ?
C23 C24 C25 125.1(4) . . ?
N2 C24 C25 122.3(3) . . ?
C24 C25 H25A 109.5 . . ?
C24 C25 H25B 109.5 . . ?
H25A C25 H25B 109.5 . . ?
C24 C25 H25C 109.5 . . ?
H25A C25 H25C 109.5 . . ?
H25B C25 H25C 109.5 . . ?
O3 C31 C32 108.4(3) . . ?
O3 C31 W3 123.1(3) . . ?
C32 C31 W3 128.5(3) . . ?
N3 C32 C31 121.0(3) . . ?
N3 C32 S3 113.6(3) . . ?
C31 C32 S3 125.3(3) . . ?
C34 C33 S3 111.8(3) . . ?
C34 C33 H33 124.1 . . ?
S3 C33 H33 124.1 . . ?
C33 C34 N3 112.6(4) . . ?
C33 C34 C35 126.3(4) . . ?
N3 C34 C35 121.1(4) . . ?
C34 C35 H35A 109.5 . . ?
C34 C35 H35B 109.5 . . ?
H35A C35 H35B 109.5 . . ?
C34 C35 H35C 109.5 . . ?
H35A C35 H35C 109.5 . . ?
H35B C35 H35C 109.5 . . ?
Cl1 C41 Cl2 113.7(3) . . ?
Cl1 C41 H1A 108.8 . . ?
Cl2 C41 H1A 108.8 . . ?
Cl1 C41 H1B 108.8 . . ?
Cl2 C41 H1B 108.8 . . ?
H1A C41 H1B 107.7 . . ?
O111 C111 W1 176.0(4) . . ?
O112 C112 W1 174.2(4) . . ?
O113 C113 W1 176.4(4) . . ?
O114 C114 W1 176.3(4) . . ?
O115 C115 W1 178.0(4) . . ?
O211 C211 W2 176.4(4) . . ?
O212 C212 W2 178.3(4) . . ?
O213 C213 W2 173.2(4) . . ?
O214 C214 W2 178.7(4) . . ?
O215 C215 W2 178.3(4) . . ?
O311 C311 W3 177.0(4) . . ?
O312 C312 W3 177.7(4) . . ?
O313 C313 W3 176.9(4) . . ?
O314 C314 W3 177.2(4) . . ?
O315 C315 W3 179.0(4) . . ?
O3 Cr1 O1 178.95(11) . . ?
O3 Cr1 O2 89.21(11) . . ?
O1 Cr1 O2 91.41(11) . . ?
O3 Cr1 N3 80.34(11) . . ?
O1 Cr1 N3 100.49(11) . . ?
O2 Cr1 N3 91.21(11) . . ?
O3 Cr1 N1 99.45(11) . . ?
O1 Cr1 N1 79.92(11) . . ?
O2 Cr1 N1 171.30(12) . . ?
N3 Cr1 N1 91.06(12) . . ?
O3 Cr1 N2 90.58(11) . . ?
O1 Cr1 N2 88.69(11) . . ?
O2 Cr1 N2 80.48(11) . . ?
N3 Cr1 N2 167.82(12) . . ?
N1 Cr1 N2 98.47(12) . . ?
C12 N1 C14 111.8(3) . . ?
C12 N1 Cr1 109.4(2) . . ?
C14 N1 Cr1 138.8(2) . . ?
C22 N2 C24 112.6(3) . . ?
C22 N2 Cr1 108.6(2) . . ?
C24 N2 Cr1 138.7(3) . . ?
C32 N3 C34 112.1(3) . . ?
C32 N3 Cr1 109.0(2) . . ?
C34 N3 Cr1 138.9(3) . . ?
C11 O1 Cr1 120.2(2) . . ?
C21 O2 Cr1 120.1(2) . . ?
C31 O3 Cr1 120.4(2) . . ?
C12 S1 C13 89.95(19) . . ?
C23 S2 C22 90.0(2) . . ?
C33 S3 C32 89.9(2) . . ?
C114 W1 C111 89.20(17) . . ?
C114 W1 C113 84.79(16) . . ?
C111 W1 C113 92.26(16) . . ?
C114 W1 C112 173.91(17) . . ?
C111 W1 C112 96.46(17) . . ?
C113 W1 C112 92.73(17) . . ?
C114 W1 C115 92.03(18) . . ?
C111 W1 C115 88.87(17) . . ?
C113 W1 C115 176.61(18) . . ?
C112 W1 C115 90.32(19) . . ?
C114 W1 C11 92.12(15) . . ?
C111 W1 C11 171.85(15) . . ?
C113 W1 C11 95.88(15) . . ?
C112 W1 C11 82.59(15) . . ?
C115 W1 C11 83.05(15) . . ?
C214 W2 C211 92.15(17) . . ?
C214 W2 C213 89.53(18) . . ?
C211 W2 C213 83.28(17) . . ?
C214 W2 C215 90.99(18) . . ?
C211 W2 C215 90.11(17) . . ?
C213 W2 C215 173.38(17) . . ?
C214 W2 C212 178.07(16) . . ?
C211 W2 C212 89.78(17) . . ?
C213 W2 C212 90.74(18) . . ?
C215 W2 C212 88.97(18) . . ?
C214 W2 C21 88.08(15) . . ?
C211 W2 C21 179.06(16) . . ?
C213 W2 C21 97.64(15) . . ?
C215 W2 C21 88.97(16) . . ?
C212 W2 C21 89.99(15) . . ?
C313 W3 C314 86.28(18) . . ?
C313 W3 C312 90.23(17) . . ?
C314 W3 C312 175.00(17) . . ?
C313 W3 C311 91.25(17) . . ?
C314 W3 C311 92.55(17) . . ?
C312 W3 C311 91.11(16) . . ?
C313 W3 C315 178.89(18) . . ?
C314 W3 C315 92.62(18) . . ?
C312 W3 C315 90.87(17) . . ?
C311 W3 C315 88.85(17) . . ?
C313 W3 C31 95.52(15) . . ?
C314 W3 C31 91.59(16) . . ?
C312 W3 C31 85.17(15) . . ?
C311 W3 C31 172.28(15) . . ?
C315 W3 C31 84.45(15) . . ?

loop_
_geom_bond_atom_site_label_1
_geom_bond_atom_site_label_2
_geom_bond_distance
_geom_bond_site_symmetry_2
_geom_bond_publ_flag
C11 O1 1.291(4) . ?
C11 C12 1.496(5) . ?
C11 W1 2.153(4) . ?
C12 N1 1.330(5) . ?
C12 S1 1.698(4) . ?
C13 C14 1.352(5) . ?
C13 S1 1.700(4) . ?
C13 H13 0.9500 . ?
C14 N1 1.387(5) . ?
C14 C15 1.492(5) . ?
C15 H15A 0.9800 . ?
C15 H15B 0.9800 . ?
C15 H15C 0.9800 . ?
C21 O2 1.290(4) . ?
C21 C22 1.490(5) . ?
C21 W2 2.179(4) . ?
C22 N2 1.331(5) . ?
C22 S2 1.709(4) . ?
C23 C24 1.360(6) . ?
C23 S2 1.706(4) . ?
C23 H23 0.9500 . ?
C24 N2 1.381(5) . ?
C24 C25 1.498(5) . ?
C25 H25A 0.9800 . ?
C25 H25B 0.9800 . ?
C25 H25C 0.9800 . ?
C31 O3 1.306(4) . ?
C31 C32 1.490(5) . ?
C31 W3 2.152(4) . ?
C32 N3 1.328(5) . ?
C32 S3 1.709(4) . ?
C33 C34 1.370(6) . ?
C33 S3 1.700(4) . ?
C33 H33 0.9500 . ?
C34 N3 1.384(5) . ?
C34 C35 1.497(6) . ?
C35 H35A 0.9800 . ?
C35 H35B 0.9800 . ?
C35 H35C 0.9800 . ?
C41 Cl1 1.716(7) . ?
C41 Cl2 1.738(7) . ?
C41 H1A 0.9900 . ?
C41 H1B 0.9900 . ?
C111 O111 1.142(5) . ?
C111 W1 2.041(4) . ?
C112 O112 1.129(5) . ?
C112 W1 2.055(5) . ?
C113 O113 1.138(5) . ?
C113 W1 2.044(4) . ?
C114 O114 1.139(5) . ?
C114 W1 2.040(5) . ?
C115 O115 1.125(5) . ?
C115 W1 2.069(5) . ?
C211 O211 1.143(5) . ?
C211 W2 2.038(4) . ?
C212 O212 1.141(5) . ?
C212 W2 2.055(5) . ?
C213 O213 1.142(5) . ?
C213 W2 2.039(5) . ?
C214 O214 1.147(5) . ?
C214 W2 2.033(5) . ?
C215 O215 1.138(5) . ?
C215 W2 2.054(5) . ?
C311 O311 1.135(5) . ?
C311 W3 2.053(4) . ?
C312 O312 1.152(5) . ?
C312 W3 2.036(5) . ?
C313 O313 1.148(5) . ?
C313 W3 2.028(5) . ?
C314 O314 1.146(5) . ?
C314 W3 2.036(5) . ?
C315 O315 1.141(5) . ?
C315 W3 2.053(5) . ?
Cr1 O3 1.955(3) . ?
Cr1 O1 1.958(3) . ?
Cr1 O2 1.963(3) . ?
Cr1 N3 2.057(3) . ?
Cr1 N1 2.066(3) . ?
Cr1 N2 2.072(3) . ?
